data_4333829
loop_
_publ_author_name
'Cheriyedath Raj Sankar'
'Anna Becker'
'Abdeljalil Assoud'
'Holger Kleinke'

_publ_section_title
;
 New Quaternary Chalcogenides, Tl18Pb2M7Q25 (M= Ti, Zr, and Hf;Q= S and
 Se): Crystal Structure, Electronic Structure, and Electrical Transport
 Properties
;
_journal_name_full 'Inorganic Chemistry'
_journal_page_first 1895
_journal_page_last 1900
_journal_paper_doi 10.1021/ic3020699
_journal_volume 52
_journal_year 2013
_chemical_formula_sum 'Hf7 Pb2 S25 Tl18'
_chemical_formula_weight 6143.97
_chemical_name_systematic
; 
 ? 
;
_space_group_IT_number 205
_symmetry_cell_setting cubic
_symmetry_space_group_name_Hall '-P 2ac 2ab 3'
_symmetry_space_group_name_H-M 'P a -3'
_atom_sites_solution_hydrogens none
_atom_sites_solution_primary direct
_atom_sites_solution_secondary difmap
_audit_creation_method SHELXL-97
_cell_angle_alpha 90.00
_cell_angle_beta 90.00
_cell_angle_gamma 90.00
_cell_formula_units_Z 4
_cell_length_a 17.4489(8)
_cell_length_b 17.4489(8)
_cell_length_c 17.4489(8)
_cell_measurement_temperature 293(2)
_cell_volume 5312.6(4)
_computing_structure_refinement 'SHELXL-97 (Sheldrick, 1997)'
_computing_structure_solution 'SHELXS-97 (Sheldrick, 1990)'
_diffrn_ambient_temperature 293(2)
_diffrn_measured_fraction_theta_full 0.999
_diffrn_measured_fraction_theta_max 0.999
_diffrn_radiation_monochromator graphite
_diffrn_radiation_source 'fine-focus sealed tube'
_diffrn_radiation_type MoK\a
_diffrn_radiation_wavelength 0.71073
_diffrn_reflns_av_R_equivalents 0.1007
_diffrn_reflns_av_sigmaI/netI 0.0301
_diffrn_reflns_limit_h_max 24
_diffrn_reflns_limit_h_min -24
_diffrn_reflns_limit_k_max 24
_diffrn_reflns_limit_k_min -24
_diffrn_reflns_limit_l_max 24
_diffrn_reflns_limit_l_min -24
_diffrn_reflns_number 54408
_diffrn_reflns_theta_full 29.98
_diffrn_reflns_theta_max 29.98
_diffrn_reflns_theta_min 2.86
_exptl_absorpt_coefficient_mu 75.256
_exptl_absorpt_correction_T_max 0.1527
_exptl_absorpt_correction_T_min 0.0443
_exptl_absorpt_correction_type empirical
_exptl_absorpt_process_details SADABS
_exptl_crystal_colour black
_exptl_crystal_density_diffrn 7.682
_exptl_crystal_description plate
_exptl_crystal_F_000 10104
_exptl_crystal_size_max 0.11
_exptl_crystal_size_mid 0.10
_exptl_crystal_size_min 0.04
_refine_diff_density_max 2.928
_refine_diff_density_min -1.822
_refine_diff_density_rms 0.409
_refine_ls_extinction_coef 0.000101(3)
_refine_ls_extinction_expression Fc^*^=kFc[1+0.001xFc^2^\l^3^/sin(2\q)]^-1/4^
_refine_ls_extinction_method SHELXL
_refine_ls_goodness_of_fit_ref 1.089
_refine_ls_hydrogen_treatment none
_refine_ls_matrix_type full
_refine_ls_number_parameters 81
_refine_ls_number_reflns 2595
_refine_ls_number_restraints 0
_refine_ls_restrained_S_all 1.089
_refine_ls_R_factor_all 0.0527
_refine_ls_R_factor_gt 0.0362
_refine_ls_shift/su_max 0.000
_refine_ls_shift/su_mean 0.000
_refine_ls_structure_factor_coef Fsqd
_refine_ls_weighting_details 'calc w=1/[\s^2^(Fo^2^)+(0.0186P)^2^+178.1190P] where P=(Fo^2^+2Fc^2^)/3'
_refine_ls_weighting_scheme calc
_refine_ls_wR_factor_gt 0.0720
_refine_ls_wR_factor_ref 0.0813
_reflns_number_gt 2047
_reflns_number_total 2595
_reflns_threshold_expression >2sigma(I)
_cod_data_source_file ic3020699_si_003_4.cif
_cod_data_source_block Tl18Pb2Hf7S25
_cod_database_code 4333829

loop_
_symmetry_equiv_pos_as_xyz
'x, y, z'
'-x+1/2, -y, z+1/2'
'-x, y+1/2, -z+1/2'
'x+1/2, -y+1/2, -z'
'z, x, y'
'z+1/2, -x+1/2, -y'
'-z+1/2, -x, y+1/2'
'-z, x+1/2, -y+1/2'
'y, z, x'
'-y, z+1/2, -x+1/2'
'y+1/2, -z+1/2, -x'
'-y+1/2, -z, x+1/2'
'-x, -y, -z'
'x-1/2, y, -z-1/2'
'x, -y-1/2, z-1/2'
'-x-1/2, y-1/2, z'
'-z, -x, -y'
'-z-1/2, x-1/2, y'
'z-1/2, x, -y-1/2'
'z, -x-1/2, y-1/2'
'-y, -z, -x'
'y, -z-1/2, x-1/2'
'-y-1/2, z-1/2, x'
'y-1/2, z, -x-1/2'

loop_
_atom_site_label
_atom_site_type_symbol
_atom_site_fract_x
_atom_site_fract_y
_atom_site_fract_z
_atom_site_U_iso_or_equiv
_atom_site_adp_type
_atom_site_occupancy
_atom_site_symmetry_multiplicity
_atom_site_calc_flag
_atom_site_refinement_flags
Tl1 Tl 0.31577(3) 0.48379(3) 0.32366(3) 0.02569(13) Uani 1 1 d .
Tl2 Tl 0.16974(3) 0.32264(3) 0.34332(3) 0.02736(13) Uani 1 1 d .
Tl3 Tl 0.16888(3) 0.48124(3) 0.48827(3) 0.02553(13) Uani 1 1 d .
Pb1 Pb 0.18170(3) 0.18170(3) 0.18170(3) 0.02244(18) Uani 1 3 d S
Hf1 Hf 0.01159(2) 0.15937(2) 0.34875(2) 0.01194(11) Uani 1 1 d .
Hf2 Hf 0.5000 0.5000 0.5000 0.0116(2) Uani 1 6 d S
S1 S 0.00922(17) 0.30127(15) 0.35462(16) 0.0176(5) Uani 1 1 d .
S2 S 0.00827(14) 0.14575(14) 0.49995(14) 0.0111(4) Uani 1 1 d .
S3 S 0.02129(16) 0.15519(16) 0.20681(15) 0.0170(5) Uani 1 1 d .
S4 S 0.14755(15) 0.36438(15) 0.15615(15) 0.0141(5) Uani 1 1 d .
S5 S 0.0000 0.0000 0.0000 0.062(4) Uani 1 6 d S

loop_
_atom_site_aniso_label
_atom_site_aniso_U_11
_atom_site_aniso_U_22
_atom_site_aniso_U_33
_atom_site_aniso_U_23
_atom_site_aniso_U_13
_atom_site_aniso_U_12
Tl1 0.0261(2) 0.0245(2) 0.0264(3) -0.00071(18) -0.00056(18) 0.00106(19)
Tl2 0.0237(2) 0.0295(3) 0.0288(3) -0.0021(2) -0.0011(2) -0.00515(19)
Tl3 0.0253(2) 0.0239(2) 0.0274(3) 0.00160(19) 0.00077(18) -0.00065(18)
Pb1 0.02244(18) 0.02244(18) 0.02244(18) 0.00361(18) 0.00361(18) 0.00361(18)
Hf1 0.0118(2) 0.0127(2) 0.0113(2) 0.00055(15) 0.00015(15) -0.00131(15)
Hf2 0.0116(2) 0.0116(2) 0.0116(2) 0.0012(2) 0.0012(2) 0.0012(2)
S1 0.0224(14) 0.0113(12) 0.0191(13) 0.0008(10) -0.0013(11) -0.0002(10)
S2 0.0128(11) 0.0095(11) 0.0110(11) 0.0003(8) -0.0011(8) -0.0001(9)
S3 0.0186(13) 0.0220(14) 0.0104(11) 0.0017(10) -0.0013(10) -0.0003(10)
S4 0.0169(12) 0.0125(11) 0.0130(12) -0.0003(9) -0.0002(9) 0.0007(9)
S5 0.062(4) 0.062(4) 0.062(4) 0.019(4) 0.019(4) 0.019(4)

loop_
_atom_type_symbol
_atom_type_description
_atom_type_scat_dispersion_real
_atom_type_scat_dispersion_imag
_atom_type_scat_source
S S 0.1246 0.1234 'International Tables Vol C Tables 4.2.6.8 and 6.1.1.4'
Hf Hf -0.5830 6.1852 'International Tables Vol C Tables 4.2.6.8 and 6.1.1.4'
Tl Tl -2.8358 9.6688 'International Tables Vol C Tables 4.2.6.8 and 6.1.1.4'
Pb Pb -3.3944 10.1111 'International Tables Vol C Tables 4.2.6.8 and 6.1.1.4'

loop_
_geom_angle_atom_site_label_1
_geom_angle_atom_site_label_2
_geom_angle_atom_site_label_3
_geom_angle
_geom_angle_site_symmetry_1
_geom_angle_site_symmetry_3
S4 Tl1 S1 92.96(7) 18_665 18_665
S4 Tl1 S3 92.60(7) 18_665 18_665
S1 Tl1 S3 73.53(7) 18_665 18_665
S4 Tl1 Tl2 144.61(5) 18_665 9
S1 Tl1 Tl2 92.05(5) 18_665 9
S3 Tl1 Tl2 55.59(5) 18_665 9
S1 Tl2 S4 77.61(8) . 5
S1 Tl2 S3 80.25(8) . 22_566
S4 Tl2 S3 73.48(7) 5 22_566
S1 Tl2 Tl1 132.75(6) . 5
S4 Tl2 Tl1 86.78(5) 5 5
S3 Tl2 Tl1 52.52(5) 22_566 5
S1 Tl2 Tl3 92.65(6) . .
S4 Tl2 Tl3 130.55(5) 5 .
S3 Tl2 Tl3 57.07(5) 22_566 .
Tl1 Tl2 Tl3 64.707(14) 5 .
S1 Tl3 S5 93.43(6) 12_565 3
S1 Tl3 S3 81.58(8) 12_565 20_566
S5 Tl3 S3 98.87(5) 3 20_566
S1 Tl3 Tl2 143.51(6) 12_565 .
S5 Tl3 Tl2 97.572(16) 3 .
S3 Tl3 Tl2 130.24(6) 20_566 .
S3 Pb1 S3 90.94(8) 5 9
S3 Pb1 S3 90.94(8) 5 .
S3 Pb1 S3 90.94(8) 9 .
S1 Hf1 S3 94.11(10) . .
S1 Hf1 S4 95.34(9) . 5
S3 Hf1 S4 92.12(9) . 5
S1 Hf1 S4 90.24(9) . 24_556
S3 Hf1 S4 95.31(9) . 24_556
S4 Hf1 S4 170.37(11) 5 24_556
S1 Hf1 S2 173.04(9) . 19_556
S3 Hf1 S2 90.70(9) . 19_556
S4 Hf1 S2 89.51(8) 5 19_556
S4 Hf1 S2 84.30(8) 24_556 19_556
S1 Hf1 S2 92.76(9) . .
S3 Hf1 S2 172.67(9) . .
S4 Hf1 S2 84.70(8) 5 .
S4 Hf1 S2 87.20(8) 24_556 .
S2 Hf1 S2 82.69(11) 19_556 .
S2 Hf2 S2 93.26(8) 16_665 24_656
S2 Hf2 S2 180.0 16_665 4_556
S2 Hf2 S2 86.74(8) 24_656 4_556
S2 Hf2 S2 86.74(8) 16_665 8_655
S2 Hf2 S2 86.74(8) 24_656 8_655
S2 Hf2 S2 93.26(8) 4_556 8_655
S2 Hf2 S2 93.26(8) 16_665 20_566
S2 Hf2 S2 93.26(8) 24_656 20_566
S2 Hf2 S2 86.74(8) 4_556 20_566
S2 Hf2 S2 180.0 8_655 20_566
S2 Hf2 S2 86.74(8) 16_665 12_565
S2 Hf2 S2 180.0 24_656 12_565
S2 Hf2 S2 93.26(8) 4_556 12_565
S2 Hf2 S2 93.26(8) 8_655 12_565
S2 Hf2 S2 86.74(8) 20_566 12_565
Hf1 S1 Tl2 96.44(9) . .
Hf1 S1 Tl3 102.70(10) . 6_456
Tl2 S1 Tl3 99.66(9) . 6_456
Hf1 S1 Tl1 95.21(9) . 24_556
Tl2 S1 Tl1 93.41(8) . 24_556
Tl3 S1 Tl1 156.39(11) 6_456 24_556
Hf2 S2 Hf1 95.32(8) 4_456 22_566
Hf2 S2 Hf1 95.23(8) 4_456 .
Hf1 S2 Hf1 92.94(8) 22_566 .
Hf1 S3 Pb1 102.36(9) . .
Hf1 S3 Tl3 104.39(9) . 23_655
Pb1 S3 Tl3 97.91(8) . 23_655
Hf1 S3 Tl1 94.95(9) . 24_556
Pb1 S3 Tl1 91.96(8) . 24_556
Tl3 S3 Tl1 155.75(10) 23_655 24_556
Hf1 S3 Tl2 95.33(9) . 19_556
Pb1 S3 Tl2 157.08(10) . 19_556
Tl3 S3 Tl2 91.59(8) 23_655 19_556
Tl1 S3 Tl2 71.89(6) 24_556 19_556
Hf1 S4 Hf1 97.28(9) 9 18_665
Hf1 S4 Tl1 102.40(9) 9 24_556
Hf1 S4 Tl1 104.97(9) 18_665 24_556
Hf1 S4 Tl2 89.03(8) 9 9
Hf1 S4 Tl2 95.30(8) 18_665 9
Tl1 S4 Tl2 155.05(10) 24_556 9
Tl3 S5 Tl3 180.00(3) 15_565 3_545
Tl3 S5 Tl3 88.089(13) 15_565 23_655
Tl3 S5 Tl3 91.911(13) 3_545 23_655
Tl3 S5 Tl3 91.911(13) 15_565 7_554
Tl3 S5 Tl3 88.089(13) 3_545 7_554
Tl3 S5 Tl3 91.911(13) 23_655 7_554
Tl3 S5 Tl3 88.089(13) 15_565 19_556
Tl3 S5 Tl3 91.911(13) 3_545 19_556
Tl3 S5 Tl3 88.089(13) 23_655 19_556
Tl3 S5 Tl3 180.00(3) 7_554 19_556
Tl3 S5 Tl3 91.911(13) 15_565 11_455
Tl3 S5 Tl3 88.089(13) 3_545 11_455
Tl3 S5 Tl3 180.00(2) 23_655 11_455
Tl3 S5 Tl3 88.089(13) 7_554 11_455
Tl3 S5 Tl3 91.911(13) 19_556 11_455

loop_
_geom_bond_atom_site_label_1
_geom_bond_atom_site_label_2
_geom_bond_distance
_geom_bond_site_symmetry_2
Tl1 S4 2.985(3) 18_665
Tl1 S1 3.031(3) 18_665
Tl1 S3 3.037(3) 18_665
Tl1 Tl2 3.6381(8) 9
Tl2 S1 2.833(3) .
Tl2 S4 3.086(3) 5
Tl2 S3 3.158(3) 22_566
Tl2 Tl1 3.6381(8) 5
Tl2 Tl3 3.7490(8) .
Tl3 S1 2.934(3) 12_565
Tl3 S5 2.9720(5) 3
Tl3 S3 2.987(3) 20_566
Pb1 S3 2.871(3) 5
Pb1 S3 2.871(3) 9
Pb1 S3 2.871(3) .
Hf1 S1 2.478(3) .
Hf1 S3 2.483(3) .
Hf1 S4 2.546(3) 5
Hf1 S4 2.570(3) 24_556
Hf1 S2 2.646(3) 19_556
Hf1 S2 2.650(3) .
Hf2 S2 2.547(3) 16_665
Hf2 S2 2.547(3) 24_656
Hf2 S2 2.547(3) 4_556
Hf2 S2 2.547(3) 8_655
Hf2 S2 2.547(3) 20_566
Hf2 S2 2.547(3) 12_565
S1 Tl3 2.934(3) 6_456
S1 Tl1 3.031(3) 24_556
S2 Hf2 2.547(3) 4_456
S2 Hf1 2.646(3) 22_566
S3 Tl3 2.987(3) 23_655
S3 Tl1 3.037(3) 24_556
S3 Tl2 3.158(3) 19_556
S4 Hf1 2.546(3) 9
S4 Hf1 2.570(3) 18_665
S4 Tl1 2.985(3) 24_556
S4 Tl2 3.086(3) 9
S5 Tl3 2.9720(5) 15_565
S5 Tl3 2.9720(5) 3_545
S5 Tl3 2.9720(5) 23_655
S5 Tl3 2.9720(5) 7_554
S5 Tl3 2.9720(5) 19_556
S5 Tl3 2.9720(5) 11_455
